data_7201529
loop_
_publ_author_name
'Schmidtmann, Marc'
'Wilson, Chick C.'

_publ_section_title
;
 Hydrogen transfer in pentachlorophenol -- dimethylpyridine complexes
;
_journal_issue 2
_journal_name_full CrystEngComm
_journal_page_first 177
_journal_paper_doi 10.1039/b709110a
_journal_volume 10
_journal_year 2008
_chemical_formula_sum 'C13 H10 Cl5 N O'
_chemical_formula_weight 373.47
_chemical_name_systematic
;
?
;
_space_group_IT_number 15
_symmetry_cell_setting monoclinic
_symmetry_space_group_name_Hall '-C 2yc'
_symmetry_space_group_name_H-M 'C 1 2/c 1'
_atom_sites_solution_hydrogens difmap
_atom_sites_solution_primary direct
_atom_sites_solution_secondary difmap
_audit_creation_method SHELXL-97
_cell_angle_alpha 90.00
_cell_angle_beta 125.646(2)
_cell_angle_gamma 90.00
_cell_formula_units_Z 8
_cell_length_a 27.3366(14)
_cell_length_b 7.0801(4)
_cell_length_c 19.0097(10)
_cell_measurement_reflns_used 7065
_cell_measurement_temperature 100(2)
_cell_measurement_theta_max 33.80
_cell_measurement_theta_min 3.07
_cell_volume 2989.9(3)
_computing_cell_refinement 'Bruker AXS SAINT V7.34A'
_computing_data_collection 'Bruker AXS X8 Apex2'
_computing_data_reduction 'Bruker AXS SAINT V7.34A'
_computing_molecular_graphics 'Bruker AXS XP'
_computing_structure_refinement 'SHELXL-97 (Sheldrick, 1997)'
_computing_structure_solution 'SHELXS-97 (Sheldrick, 1990)'
_diffrn_ambient_temperature 100(2)
_diffrn_measured_fraction_theta_full 0.995
_diffrn_measured_fraction_theta_max 0.995
_diffrn_measurement_device_type 'CCD area detector'
_diffrn_measurement_method 'phi and omega scans'
_diffrn_radiation_monochromator graphite
_diffrn_radiation_source 'fine-focus sealed tube'
_diffrn_radiation_type MoK\a
_diffrn_radiation_wavelength 0.71073
_diffrn_reflns_av_R_equivalents 0.0229
_diffrn_reflns_av_sigmaI/netI 0.0241
_diffrn_reflns_limit_h_max 42
_diffrn_reflns_limit_h_min -42
_diffrn_reflns_limit_k_max 8
_diffrn_reflns_limit_k_min -11
_diffrn_reflns_limit_l_max 29
_diffrn_reflns_limit_l_min -27
_diffrn_reflns_number 19143
_diffrn_reflns_theta_full 33.86
_diffrn_reflns_theta_max 33.86
_diffrn_reflns_theta_min 2.64
_exptl_absorpt_coefficient_mu 0.963
_exptl_absorpt_correction_type multi-scan
_exptl_absorpt_process_details 'SADABS V2.10 (Sheldrick, 2003)'
_exptl_crystal_colour colorless
_exptl_crystal_density_diffrn 1.659
_exptl_crystal_density_method 'not measured'
_exptl_crystal_description block
_exptl_crystal_F_000 1504
_refine_diff_density_max 0.553
_refine_diff_density_min -0.312
_refine_diff_density_rms 0.065
_refine_ls_extinction_method none
_refine_ls_goodness_of_fit_ref 1.069
_refine_ls_hydrogen_treatment mixed
_refine_ls_matrix_type full
_refine_ls_number_parameters 187
_refine_ls_number_reflns 5993
_refine_ls_number_restraints 0
_refine_ls_restrained_S_all 1.069
_refine_ls_R_factor_all 0.0338
_refine_ls_R_factor_gt 0.0258
_refine_ls_shift/su_max 0.001
_refine_ls_shift/su_mean 0.000
_refine_ls_structure_factor_coef Fsqd
_refine_ls_weighting_details 'calc w=1/[\s^2^(Fo^2^)+(0.0300P)^2^+1.1000P] where P=(Fo^2^+2Fc^2^)/3'
_refine_ls_weighting_scheme calc
_refine_ls_wR_factor_gt 0.0622
_refine_ls_wR_factor_ref 0.0663
_reflns_number_gt 5028
_reflns_number_total 5993
_reflns_threshold_expression >2sigma(I)
_cod_data_source_file b709110a.txt
_cod_data_source_block 23lpcp
_cod_original_sg_symbol_H-M 'C 2/c'
_cod_database_code 7201529

loop_
_symmetry_equiv_pos_as_xyz
'x, y, z'
'-x, y, -z+1/2'
'x+1/2, y+1/2, z'
'-x+1/2, y+1/2, -z+1/2'
'-x, -y, -z'
'x, -y, z-1/2'
'-x+1/2, -y+1/2, -z'
'x+1/2, -y+1/2, z-1/2'

loop_
_atom_site_label
_atom_site_type_symbol
_atom_site_fract_x
_atom_site_fract_y
_atom_site_fract_z
_atom_site_U_iso_or_equiv
_atom_site_adp_type
_atom_site_occupancy
_atom_site_symmetry_multiplicity
_atom_site_calc_flag
_atom_site_refinement_flags
_atom_site_disorder_assembly
_atom_site_disorder_group
Cl1 Cl 0.425104(11) 0.83806(4) 0.700606(16) 0.02010(5) Uani 1 1 d . . .
Cl2 Cl 0.312878(12) 0.92301(4) 0.700725(16) 0.02027(5) Uani 1 1 d . . .
Cl3 Cl 0.191835(11) 1.04290(3) 0.530573(17) 0.01937(5) Uani 1 1 d . . .
Cl4 Cl 0.182161(11) 1.07235(3) 0.358658(16) 0.01934(5) Uani 1 1 d . . .
Cl5 Cl 0.295087(12) 0.98805(4) 0.359585(16) 0.02177(6) Uani 1 1 d . . .
O1 O 0.40103(4) 0.87765(12) 0.52619(5) 0.02025(15) Uani 1 1 d . . .
H1 H 0.4245(9) 0.794(3) 0.5588(13) 0.060(6) Uiso 1 1 d . . .
C1 C 0.35464(4) 0.91183(13) 0.52951(6) 0.01464(16) Uani 1 1 d . . .
C2 C 0.35742(4) 0.90038(13) 0.60575(6) 0.01433(16) Uani 1 1 d . . .
C3 C 0.30754(4) 0.93973(13) 0.60607(6) 0.01403(16) Uani 1 1 d . . .
C4 C 0.25307(4) 0.99385(13) 0.52963(6) 0.01386(16) Uani 1 1 d . . .
C5 C 0.24927(4) 1.00787(13) 0.45325(6) 0.01413(16) Uani 1 1 d . . .
C6 C 0.29940(4) 0.96842(13) 0.45345(6) 0.01453(16) Uani 1 1 d . . .
C7 C 0.52755(4) 0.61422(14) 0.60551(6) 0.01589(17) Uani 1 1 d . . .
C8 C 0.56858(4) 0.46352(15) 0.63477(7) 0.01830(18) Uani 1 1 d . . .
C9 C 0.55624(5) 0.30005(16) 0.66224(7) 0.0232(2) Uani 1 1 d . . .
H9A H 0.5830 0.1957 0.6821 0.028 Uiso 1 1 calc R . .
C10 C 0.50494(5) 0.28833(16) 0.66081(7) 0.0241(2) Uani 1 1 d . . .
H10A H 0.4960 0.1766 0.6790 0.029 Uiso 1 1 calc R . .
C11 C 0.46725(5) 0.44301(16) 0.63228(7) 0.02085(19) Uani 1 1 d . . .
H11A H 0.4324 0.4367 0.6319 0.025 Uiso 1 1 calc R . .
C12 C 0.53717(5) 0.79555(16) 0.57440(7) 0.0229(2) Uani 1 1 d . . .
H12A H 0.5034 0.8813 0.5553 0.034 Uiso 1 1 calc R . .
H12B H 0.5396 0.7695 0.5259 0.034 Uiso 1 1 calc R . .
H12C H 0.5748 0.8544 0.6217 0.034 Uiso 1 1 calc R . .
C13 C 0.62351(5) 0.47862(19) 0.63473(8) 0.0276(2) Uani 1 1 d . . .
H13A H 0.6469 0.3616 0.6575 0.041 Uiso 1 1 calc R . .
H13B H 0.6483 0.5850 0.6712 0.041 Uiso 1 1 calc R . .
H13C H 0.6111 0.4991 0.5754 0.041 Uiso 1 1 calc R . .
N1 N 0.47810(4) 0.60291(13) 0.60495(6) 0.01724(16) Uani 1 1 d . . .

loop_
_atom_site_aniso_label
_atom_site_aniso_U_11
_atom_site_aniso_U_22
_atom_site_aniso_U_33
_atom_site_aniso_U_23
_atom_site_aniso_U_13
_atom_site_aniso_U_12
Cl1 0.01460(10) 0.02542(12) 0.01471(10) 0.00081(9) 0.00538(8) 0.00229(8)
Cl2 0.02482(12) 0.02323(12) 0.01705(11) -0.00035(9) 0.01462(10) -0.00012(9)
Cl3 0.01686(10) 0.01812(10) 0.02737(13) -0.00196(9) 0.01530(10) 0.00032(8)
Cl4 0.01577(10) 0.01817(10) 0.01678(11) 0.00180(8) 0.00534(9) 0.00317(8)
Cl5 0.02627(12) 0.02571(12) 0.01752(11) 0.00466(9) 0.01514(10) 0.00436(9)
O1 0.0180(3) 0.0234(4) 0.0246(4) 0.0059(3) 0.0154(3) 0.0053(3)
C1 0.0150(4) 0.0136(4) 0.0166(4) 0.0007(3) 0.0099(3) 0.0002(3)
C2 0.0131(4) 0.0140(4) 0.0137(4) 0.0000(3) 0.0066(3) 0.0002(3)
C3 0.0165(4) 0.0130(4) 0.0143(4) -0.0012(3) 0.0099(3) -0.0013(3)
C4 0.0131(4) 0.0121(4) 0.0177(4) -0.0014(3) 0.0097(3) -0.0007(3)
C5 0.0137(4) 0.0115(4) 0.0150(4) 0.0002(3) 0.0071(3) 0.0003(3)
C6 0.0175(4) 0.0134(4) 0.0146(4) 0.0009(3) 0.0104(3) 0.0004(3)
C7 0.0148(4) 0.0192(4) 0.0119(4) -0.0014(3) 0.0068(3) 0.0007(3)
C8 0.0151(4) 0.0218(5) 0.0149(4) -0.0045(4) 0.0070(4) 0.0024(3)
C9 0.0220(5) 0.0197(5) 0.0207(5) -0.0014(4) 0.0083(4) 0.0050(4)
C10 0.0268(5) 0.0193(5) 0.0227(5) 0.0027(4) 0.0125(4) 0.0003(4)
C11 0.0192(4) 0.0232(5) 0.0204(5) 0.0028(4) 0.0117(4) 0.0001(4)
C12 0.0234(5) 0.0242(5) 0.0221(5) 0.0032(4) 0.0139(4) -0.0006(4)
C13 0.0193(5) 0.0384(6) 0.0266(6) -0.0063(5) 0.0141(4) 0.0028(4)
N1 0.0155(4) 0.0199(4) 0.0155(4) 0.0014(3) 0.0086(3) 0.0018(3)

loop_
_atom_type_symbol
_atom_type_description
_atom_type_scat_dispersion_real
_atom_type_scat_dispersion_imag
_atom_type_scat_source
C C 0.0033 0.0016 'International Tables Vol C Tables 4.2.6.8 and 6.1.1.4'
H H 0.0000 0.0000 'International Tables Vol C Tables 4.2.6.8 and 6.1.1.4'
N N 0.0061 0.0033 'International Tables Vol C Tables 4.2.6.8 and 6.1.1.4'
O O 0.0106 0.0060 'International Tables Vol C Tables 4.2.6.8 and 6.1.1.4'
Cl Cl 0.1484 0.1585 'International Tables Vol C Tables 4.2.6.8 and 6.1.1.4'

loop_
_geom_angle_atom_site_label_1
_geom_angle_atom_site_label_2
_geom_angle_atom_site_label_3
_geom_angle
_geom_angle_site_symmetry_1
_geom_angle_site_symmetry_3
_geom_angle_publ_flag
C1 O1 H1 116.1(14) . . ?
O1 C1 C2 123.92(9) . . ?
O1 C1 C6 119.00(9) . . ?
C2 C1 C6 117.05(8) . . ?
C3 C2 C1 121.75(9) . . ?
C3 C2 Cl1 120.11(7) . . ?
C1 C2 Cl1 118.13(7) . . ?
C2 C3 C4 120.13(9) . . ?
C2 C3 Cl2 120.18(7) . . ?
C4 C3 Cl2 119.68(7) . . ?
C5 C4 C3 119.26(8) . . ?
C5 C4 Cl3 120.86(7) . . ?
C3 C4 Cl3 119.88(7) . . ?
C6 C5 C4 120.29(9) . . ?
C6 C5 Cl4 120.17(7) . . ?
C4 C5 Cl4 119.54(7) . . ?
C5 C6 C1 121.51(9) . . ?
C5 C6 Cl5 120.40(7) . . ?
C1 C6 Cl5 118.09(7) . . ?
N1 C7 C8 121.53(9) . . ?
N1 C7 C12 116.95(9) . . ?
C8 C7 C12 121.52(9) . . ?
C9 C8 C7 117.91(9) . . ?
C9 C8 C13 121.32(10) . . ?
C7 C8 C13 120.76(10) . . ?
C10 C9 C8 120.38(10) . . ?
C10 C9 H9A 119.8 . . ?
C8 C9 H9A 119.8 . . ?
C11 C10 C9 118.32(10) . . ?
C11 C10 H10A 120.8 . . ?
C9 C10 H10A 120.8 . . ?
N1 C11 C10 122.42(10) . . ?
N1 C11 H11A 118.8 . . ?
C10 C11 H11A 118.8 . . ?
C7 C12 H12A 109.5 . . ?
C7 C12 H12B 109.5 . . ?
H12A C12 H12B 109.5 . . ?
C7 C12 H12C 109.5 . . ?
H12A C12 H12C 109.5 . . ?
H12B C12 H12C 109.5 . . ?
C8 C13 H13A 109.5 . . ?
C8 C13 H13B 109.5 . . ?
H13A C13 H13B 109.5 . . ?
C8 C13 H13C 109.5 . . ?
H13A C13 H13C 109.5 . . ?
H13B C13 H13C 109.5 . . ?
C7 N1 C11 119.44(9) . . ?

loop_
_geom_bond_atom_site_label_1
_geom_bond_atom_site_label_2
_geom_bond_distance
_geom_bond_site_symmetry_2
_geom_bond_publ_flag
Cl1 C2 1.7266(10) . ?
Cl2 C3 1.7225(10) . ?
Cl3 C4 1.7199(10) . ?
Cl4 C5 1.7211(10) . ?
Cl5 C6 1.7239(10) . ?
O1 C1 1.3281(12) . ?
O1 H1 0.83(2) . ?
C1 C2 1.4087(13) . ?
C1 C6 1.4096(14) . ?
C2 C3 1.3951(13) . ?
C3 C4 1.3976(14) . ?
C4 C5 1.3975(14) . ?
C5 C6 1.3965(13) . ?
C7 N1 1.3479(13) . ?
C7 C8 1.4067(14) . ?
C7 C12 1.4994(15) . ?
C8 C9 1.3897(16) . ?
C8 C13 1.5058(15) . ?
C9 C10 1.3891(16) . ?
C9 H9A 0.9500 . ?
C10 C11 1.3798(16) . ?
C10 H10A 0.9500 . ?
C11 N1 1.3488(14) . ?
C11 H11A 0.9500 . ?
C12 H12A 0.9800 . ?
C12 H12B 0.9800 . ?
C12 H12C 0.9800 . ?
C13 H13A 0.9800 . ?
C13 H13B 0.9800 . ?
C13 H13C 0.9800 . ?

loop_
_geom_hbond_atom_site_label_D
_geom_hbond_atom_site_label_H
_geom_hbond_atom_site_label_A
_geom_hbond_distance_DH
_geom_hbond_distance_HA
_geom_hbond_distance_DA
_geom_hbond_angle_DHA
_geom_hbond_site_symmetry_A
O1 H1 N1 0.83(2) 1.80(2) 2.6054(12) 163(2) .
C12 H12A O1 0.98 2.52 3.3245(14) 139.5 .

loop_
_cod_related_entry_id
_cod_related_entry_database
_cod_related_entry_code
1 ChemSpider 21119403
